data_4060360
loop_
_publ_author_name
'Xia, Wujiong'
'Scheffer, John R.'
'Botoshansky, Mark'
'Kaftory, Menahem'

_publ_section_title
;
 Photochemistry of 1-Isopropylcycloalkyl Aryl Ketones:
 Ring Size Effects, Medium Effects, and Asymmetric Induction
;
_journal_coden_ASTM ORLEF7
_journal_issue 7
_journal_name_full 'Organic Letters'
_journal_page_first 1315
_journal_page_last 1318
_journal_paper_doi 10.1021/ol050104k
_journal_volume 7
_journal_year 2005
_chemical_formula_moiety 'C17 H22 O3'
_chemical_formula_sum 'C17 H22 O3'
_chemical_formula_weight 274.35
_chemical_name_common XW-174-2
_space_group_IT_number 2
_space_group_name_Hall '-P 1'
_space_group_name_H-M_alt 'P -1'
_symmetry_cell_setting triclinic
_symmetry_space_group_name_Hall '-P 1'
_symmetry_space_group_name_H-M 'P -1'
_cell_angle_alpha 76.90(2)
_cell_angle_beta 81.73(2)
_cell_angle_gamma 68.40(2)
_cell_formula_units_Z 2
_cell_length_a 6.279(1)
_cell_length_b 8.183(2)
_cell_length_c 16.506(3)
_cell_measurement_temperature 293(2)
_cell_volume 766.3(3)
_diffrn_ambient_temperature 293(2)
_exptl_crystal_density_diffrn 1.189
_cod_depositor_comments
;
The following automatic conversions were performed:
'_symmetry_cell_setting' value 'Triclinic' changed to 'triclinic'
according to '/home/saulius/struct/CIF-dictionaries/cif_core.dic'
dictionary named 'cif_core.dic' version 2.4.1 from 2010-06-29.

Automatic conversion script
Id: cif_fix_enum 1527 2010-12-29 10:47:43Z saulius 

 Updated bibliographic information.

 Antanas Vaitkus,
 2019-10-10
;
_cod_original_sg_symbol_H-M P-1
_cod_database_code 4060360

loop_
_symmetry_equiv_pos_as_xyz
'x, y, z'
'-x, -y, -z'

loop_
_atom_site_label
_atom_site_type_symbol
_atom_site_fract_x
_atom_site_fract_y
_atom_site_fract_z
_atom_site_U_iso_or_equiv
_atom_site_adp_type
_atom_site_occupancy
_atom_site_symmetry_multiplicity
_atom_site_calc_flag
_atom_site_refinement_flags
_atom_site_disorder_assembly
_atom_site_disorder_group
O1 O 1.3620(2) 0.1216(2) 0.74549(9) 0.0717(5) Uani 1 1 d . . .
O2 O 0.4905(2) 0.2761(2) 1.08412(8) 0.0681(4) Uani 1 1 d . . .
O3 O 0.7799(3) 0.3357(2) 1.11928(10) 0.0873(5) Uani 1 1 d . . .
C1 C 1.0352(2) 0.1546(2) 0.67562(10) 0.0432(4) Uani 1 1 d . . .
C2 C 1.2075(3) 0.1322(3) 0.59806(12) 0.0562(5) Uani 1 1 d . . .
H2A H 1.1306 0.1988 0.5476 0.067 Uiso 1 1 calc R . .
H2B H 1.3299 0.1749 0.6023 0.067 Uiso 1 1 calc R . .
C3 C 1.3017(4) -0.0647(3) 0.59707(16) 0.0863(8) Uani 1 1 d . . .
H3A H 1.3590 -0.0868 0.5413 0.104 Uiso 1 1 calc R . .
H3B H 1.4246 -0.1268 0.6345 0.104 Uiso 1 1 calc R . .
C4 C 1.0985(5) -0.1229(4) 0.62633(18) 0.1052(10) Uani 1 1 d . . .
H4A H 1.1481 -0.2503 0.6487 0.126 Uiso 1 1 calc R . .
H4B H 1.0023 -0.0968 0.5807 0.126 Uiso 1 1 calc R . .
C5 C 0.9697(3) -0.0180(3) 0.69301(13) 0.0588(5) Uani 1 1 d . . .
H5A H 1.0135 -0.0880 0.7477 0.071 Uiso 1 1 calc R . .
H5B H 0.8056 0.0138 0.6906 0.071 Uiso 1 1 calc R . .
C6 C 0.8282(3) 0.3328(2) 0.66123(11) 0.0521(5) Uani 1 1 d . . .
H6 H 0.7256 0.3350 0.7120 0.063 Uiso 1 1 calc R . .
C7 C 0.9051(4) 0.4929(3) 0.64885(15) 0.0744(6) Uani 1 1 d . . .
H7A H 0.7738 0.6012 0.6417 0.112 Uiso 1 1 calc R . .
H7B H 1.0092 0.4933 0.6002 0.112 Uiso 1 1 calc R . .
H7C H 0.9810 0.4855 0.6968 0.112 Uiso 1 1 calc R . .
C8 C 0.6879(4) 0.3518(4) 0.58879(14) 0.0817(7) Uani 1 1 d . . .
H8A H 0.5471 0.4518 0.5902 0.123 Uiso 1 1 calc R . .
H8B H 0.6540 0.2446 0.5938 0.123 Uiso 1 1 calc R . .
H8C H 0.7746 0.3710 0.5369 0.123 Uiso 1 1 calc R . .
C9 C 1.1567(3) 0.1490(2) 0.75055(11) 0.0459(4) Uani 1 1 d . . .
C10 C 1.0273(2) 0.1804(2) 0.83342(11) 0.0426(4) Uani 1 1 d . . .
C11 C 1.1195(3) 0.2473(3) 0.88469(12) 0.0525(5) Uani 1 1 d . . .
H11 H 1.2549 0.2701 0.8669 0.063 Uiso 1 1 calc R . .
C12 C 1.0135(3) 0.2802(3) 0.96133(12) 0.0562(5) Uani 1 1 d . . .
H12 H 1.0788 0.3238 0.9949 0.067 Uiso 1 1 calc R . .
C13 C 0.8110(3) 0.2489(2) 0.98877(11) 0.0490(5) Uani 1 1 d . . .
C14 C 0.7191(3) 0.1806(2) 0.93890(11) 0.0505(5) Uani 1 1 d . . .
H14 H 0.5845 0.1568 0.9574 0.061 Uiso 1 1 calc R . .
C15 C 0.8244(3) 0.1472(2) 0.86176(11) 0.0487(5) Uani 1 1 d . . .
H15 H 0.7593 0.1024 0.8287 0.058 Uiso 1 1 calc R . .
C16 C 0.6967(3) 0.2914(3) 1.07089(12) 0.0573(5) Uani 1 1 d . . .
C17 C 0.3628(4) 0.3168(3) 1.16196(13) 0.0777(7) Uani 1 1 d . . .
H17A H 0.2080 0.3222 1.1604 0.117 Uiso 1 1 calc R . .
H17B H 0.3616 0.4300 1.1695 0.117 Uiso 1 1 calc R . .
H17C H 0.4343 0.2249 1.2074 0.117 Uiso 1 1 calc R . .

loop_
_atom_site_aniso_label
_atom_site_aniso_U_11
_atom_site_aniso_U_22
_atom_site_aniso_U_33
_atom_site_aniso_U_23
_atom_site_aniso_U_13
_atom_site_aniso_U_12
O1 0.0370(7) 0.1119(13) 0.0671(10) -0.0280(8) -0.0002(6) -0.0219(7)
O2 0.0651(8) 0.0854(11) 0.0487(8) -0.0176(7) 0.0079(6) -0.0216(7)
O3 0.0933(11) 0.1207(15) 0.0582(10) -0.0359(9) -0.0037(8) -0.0385(10)
C1 0.0411(9) 0.0520(11) 0.0405(10) -0.0086(8) 0.0032(7) -0.0231(8)
C2 0.0520(10) 0.0735(14) 0.0501(12) -0.0188(10) 0.0092(8) -0.0303(10)
C3 0.0956(16) 0.0821(17) 0.0793(17) -0.0392(14) 0.0274(13) -0.0269(14)
C4 0.153(2) 0.095(2) 0.099(2) -0.0510(17) 0.0426(19) -0.0774(19)
C5 0.0686(12) 0.0626(13) 0.0563(13) -0.0143(10) 0.0033(9) -0.0364(10)
C6 0.0466(9) 0.0609(13) 0.0432(11) -0.0021(9) -0.0021(7) -0.0171(9)
C7 0.0875(14) 0.0544(14) 0.0762(16) -0.0052(11) -0.0064(12) -0.0227(11)
C8 0.0684(13) 0.1101(19) 0.0621(15) 0.0027(13) -0.0226(11) -0.0303(12)
C9 0.0370(9) 0.0496(11) 0.0496(11) -0.0095(8) -0.0009(7) -0.0141(7)
C10 0.0371(8) 0.0444(10) 0.0428(10) -0.0042(8) -0.0068(7) -0.0110(7)
C11 0.0444(9) 0.0647(13) 0.0508(12) -0.0097(9) -0.0076(8) -0.0210(9)
C12 0.0564(11) 0.0656(13) 0.0512(12) -0.0155(10) -0.0130(9) -0.0203(9)
C13 0.0508(10) 0.0489(11) 0.0400(10) -0.0029(8) -0.0083(8) -0.0101(8)
C14 0.0466(9) 0.0602(12) 0.0438(11) -0.0056(9) -0.0024(8) -0.0202(8)
C15 0.0481(10) 0.0585(12) 0.0431(11) -0.0094(9) -0.0043(8) -0.0223(8)
C16 0.0668(12) 0.0530(12) 0.0428(11) -0.0046(9) -0.0098(9) -0.0107(9)
C17 0.0854(14) 0.0812(16) 0.0457(13) -0.0102(11) 0.0107(10) -0.0117(12)

loop_
_geom_bond_atom_site_label_1
_geom_bond_atom_site_label_2
_geom_bond_distance
_geom_bond_site_symmetry_2
_geom_bond_publ_flag
O1 C9 1.2179(18) . ?
O2 C16 1.329(2) . ?
O2 C17 1.451(2) . ?
O3 C16 1.197(2) . ?
C1 C9 1.528(2) . ?
C1 C2 1.551(2) . ?
C1 C6 1.552(2) . ?
C1 C5 1.567(3) . ?
C2 C3 1.502(3) . ?
C2 H2A 0.9700 . ?
C2 H2B 0.9700 . ?
C3 C4 1.501(3) . ?
C3 H3A 0.9700 . ?
C3 H3B 0.9700 . ?
C4 C5 1.504(3) . ?
C4 H4A 0.9700 . ?
C4 H4B 0.9700 . ?
C5 H5A 0.9700 . ?
C5 H5B 0.9700 . ?
C6 C7 1.519(3) . ?
C6 C8 1.532(3) . ?
C6 H6 0.9800 . ?
C7 H7A 0.9600 . ?
C7 H7B 0.9600 . ?
C7 H7C 0.9600 . ?
C8 H8A 0.9600 . ?
C8 H8B 0.9600 . ?
C8 H8C 0.9600 . ?
C9 C10 1.511(2) . ?
C10 C11 1.391(2) . ?
C10 C15 1.393(2) . ?
C11 C12 1.377(3) . ?
C11 H11 0.9300 . ?
C12 C13 1.382(2) . ?
C12 H12 0.9300 . ?
C13 C14 1.380(3) . ?
C13 C16 1.491(3) . ?
C14 C15 1.384(2) . ?
C14 H14 0.9300 . ?
C15 H15 0.9300 . ?
C17 H17A 0.9600 . ?
C17 H17B 0.9600 . ?
C17 H17C 0.9600 . ?

loop_
_cod_related_entry_id
_cod_related_entry_database
_cod_related_entry_code
1 ChemSpider 21122911
